data_7221601
loop_
_publ_author_name
'Yang, Wenjun'
'Zhang, Yunpeng'
'Qiu, Shuxian'
'Zhao, Chuanqi'
'Zhang, Lei'
'Liu, Honglei'
'Zhou, Leijie'
'Xiao, Yumei'
'Guo, Hongchao'

_publ_section_title
;
 Phosphine-catalyzed [4 + 2] cycloaddition of unsaturated pyrazolones with
 allenoates: a concise approach toward spiropyrazolones
;
_journal_issue 77
_journal_name_full 'RSC Adv.'
_journal_page_first 62343
_journal_paper_doi 10.1039/C5RA11595G
_journal_volume 5
_journal_year 2015
_chemical_formula_moiety 'C30 H28 N2 O3'
_chemical_formula_sum 'C30 H28 N2 O3'
_chemical_formula_weight 464.54
_chemical_name_systematic
; 
 ? 
;
_space_group_IT_number 2
_symmetry_cell_setting triclinic
_symmetry_space_group_name_Hall '-P 1'
_symmetry_space_group_name_H-M 'P -1'
_atom_sites_solution_hydrogens geom
_atom_sites_solution_primary direct
_atom_sites_solution_secondary difmap
_audit_creation_method SHELXL-97
_audit_update_record
;
2015-06-16 deposited with the CCDC.
2015-07-14 downloaded from the CCDC.
;
_cell_angle_alpha 107.882(4)
_cell_angle_beta 108.124(10)
_cell_angle_gamma 95.032(6)
_cell_formula_units_Z 2
_cell_length_a 9.994(3)
_cell_length_b 10.991(6)
_cell_length_c 12.398(8)
_cell_measurement_reflns_used 7602
_cell_measurement_temperature 173(2)
_cell_measurement_theta_max 27.49
_cell_measurement_theta_min 1.38
_cell_volume 1206.2(11)
_computing_cell_refinement 'CrystalClear (Rigaku Inc., 2007)'
_computing_data_collection 'CrystalClear (Rigaku Inc., 2007)'
_computing_data_reduction 'CrystalClear (Rigaku Inc., 2007)'
_computing_molecular_graphics 'Olex2 ver 1.1'
_computing_publication_material 'SHELX97 (Sheldrick, 2008)'
_computing_structure_refinement 'Olex2 ver 1.1'
_computing_structure_solution 'SHELXS-97 (Sheldrick, 2008)'
_diffrn_ambient_temperature 173(2)
_diffrn_measured_fraction_theta_full 0.993
_diffrn_measured_fraction_theta_max 0.993
_diffrn_measurement_device_type 'Saturn724+ CCD'
_diffrn_measurement_method '\w scans at fixed \c = 45\%'
_diffrn_radiation_monochromator graphite
_diffrn_radiation_source 'sealed tube'
_diffrn_radiation_type MoK\a
_diffrn_radiation_wavelength 0.71073
_diffrn_reflns_av_R_equivalents 0.0396
_diffrn_reflns_av_sigmaI/netI 0.0334
_diffrn_reflns_limit_h_max 12
_diffrn_reflns_limit_h_min -12
_diffrn_reflns_limit_k_max 14
_diffrn_reflns_limit_k_min -13
_diffrn_reflns_limit_l_max 16
_diffrn_reflns_limit_l_min -16
_diffrn_reflns_number 15521
_diffrn_reflns_theta_full 27.50
_diffrn_reflns_theta_max 27.50
_diffrn_reflns_theta_min 2.31
_exptl_absorpt_coefficient_mu 0.083
_exptl_absorpt_correction_T_max 1.0000
_exptl_absorpt_correction_T_min 0.6712
_exptl_absorpt_correction_type multi-scan
_exptl_absorpt_process_details 'CrystalClear (Rigaku Inc., 2007)'
_exptl_crystal_colour colorless
_exptl_crystal_density_diffrn 1.279
_exptl_crystal_density_method 'not measured'
_exptl_crystal_description block
_exptl_crystal_F_000 492
_exptl_crystal_size_max 0.64
_exptl_crystal_size_mid 0.45
_exptl_crystal_size_min 0.26
_refine_diff_density_max 0.316
_refine_diff_density_min -0.164
_refine_diff_density_rms 0.044
_refine_ls_extinction_method none
_refine_ls_goodness_of_fit_ref 1.120
_refine_ls_hydrogen_treatment constr
_refine_ls_matrix_type full
_refine_ls_number_parameters 318
_refine_ls_number_reflns 5490
_refine_ls_number_restraints 0
_refine_ls_restrained_S_all 1.120
_refine_ls_R_factor_all 0.0517
_refine_ls_R_factor_gt 0.0487
_refine_ls_shift/su_max 0.001
_refine_ls_shift/su_mean 0.000
_refine_ls_structure_factor_coef Fsqd
_refine_ls_weighting_details 'calc w=1/[\s^2^(Fo^2^)+(0.0523P)^2^+0.3570P] where P=(Fo^2^+2Fc^2^)/3'
_refine_ls_weighting_scheme calc
_refine_ls_wR_factor_gt 0.1218
_refine_ls_wR_factor_ref 0.1240
_reflns_number_gt 5230
_reflns_number_total 5490
_reflns_threshold_expression >2sigma(I)
_cod_data_source_file c5ra11595g2.cif
_cod_data_source_block sa2992
_cod_original_sg_symbol_H-M P-1
_cod_database_code 7221601

loop_
_symmetry_equiv_pos_as_xyz
'x, y, z'
'-x, -y, -z'

loop_
_atom_site_label
_atom_site_type_symbol
_atom_site_fract_x
_atom_site_fract_y
_atom_site_fract_z
_atom_site_U_iso_or_equiv
_atom_site_adp_type
_atom_site_occupancy
_atom_site_symmetry_multiplicity
_atom_site_calc_flag
_atom_site_refinement_flags
O1 O 0.16982(10) -0.03312(9) 0.52240(8) 0.0280(2) Uani 1 1 d .
O2 O 0.44538(12) 0.07116(11) 0.34901(9) 0.0384(3) Uani 1 1 d .
O3 O 0.25432(11) 0.13798(10) 0.24888(8) 0.0328(2) Uani 1 1 d .
N1 N 0.30365(12) -0.01179(10) 0.71811(9) 0.0233(2) Uani 1 1 d .
N2 N 0.41030(12) 0.08190(11) 0.82069(9) 0.0242(2) Uani 1 1 d .
C1 C 0.34101(13) 0.17079(12) 0.66673(11) 0.0213(2) Uani 1 1 d .
C2 C 0.43714(13) 0.18262(12) 0.79260(11) 0.0227(3) Uani 1 1 d .
C3 C 0.25803(13) 0.03041(12) 0.62231(11) 0.0217(3) Uani 1 1 d .
C4 C 0.54643(15) 0.29919(14) 0.88533(12) 0.0303(3) Uani 1 1 d .
H4A H 0.5595 0.2977 0.9666 0.045 Uiso 1 1 calc R
H4B H 0.5135 0.3788 0.8783 0.045 Uiso 1 1 calc R
H4C H 0.6380 0.2977 0.8720 0.045 Uiso 1 1 calc R
C5 C 0.25620(14) -0.13578(13) 0.72075(12) 0.0242(3) Uani 1 1 d .
C6 C 0.23269(15) -0.24672(13) 0.62112(13) 0.0293(3) Uani 1 1 d .
H6 H 0.2502 -0.2402 0.5518 0.035 Uiso 1 1 calc R
C7 C 0.18326(17) -0.36772(14) 0.62332(14) 0.0357(3) Uani 1 1 d .
H7 H 0.1660 -0.4441 0.5548 0.043 Uiso 1 1 calc R
C8 C 0.15885(17) -0.37804(15) 0.72440(15) 0.0381(4) Uani 1 1 d .
H8 H 0.1241 -0.4611 0.7249 0.046 Uiso 1 1 calc R
C9 C 0.18525(18) -0.26724(17) 0.82438(15) 0.0402(4) Uani 1 1 d .
H9 H 0.1707 -0.2743 0.8946 0.048 Uiso 1 1 calc R
C10 C 0.23309(17) -0.14504(15) 0.82303(13) 0.0340(3) Uani 1 1 d .
H10 H 0.2498 -0.0687 0.8915 0.041 Uiso 1 1 calc R
C11 C 0.24079(13) 0.27181(12) 0.67709(11) 0.0218(3) Uani 1 1 d .
H11 H 0.3025 0.3601 0.7045 0.026 Uiso 1 1 calc R
C12 C 0.12672(14) 0.25023(13) 0.55321(11) 0.0238(3) Uani 1 1 d .
H12A H 0.0449 0.1815 0.5376 0.029 Uiso 1 1 calc R
H12B H 0.0904 0.3318 0.5566 0.029 Uiso 1 1 calc R
C13 C 0.17900(14) 0.21159(12) 0.44965(11) 0.0239(3) Uani 1 1 d .
H13 H 0.1193 0.2128 0.3737 0.029 Uiso 1 1 calc R
C14 C 0.30435(14) 0.17552(12) 0.45736(11) 0.0223(3) Uani 1 1 d .
C15 C 0.41550(13) 0.17801(12) 0.57439(11) 0.0213(2) Uani 1 1 d .
H15 H 0.4546 0.0966 0.5540 0.026 Uiso 1 1 calc R
C16 C 0.17271(14) 0.27403(13) 0.77187(12) 0.0241(3) Uani 1 1 d .
C17 C 0.21275(15) 0.38245(14) 0.87795(12) 0.0296(3) Uani 1 1 d .
H17 H 0.2825 0.4549 0.8905 0.036 Uiso 1 1 calc R
C18 C 0.15267(18) 0.38682(17) 0.96570(14) 0.0397(4) Uani 1 1 d .
H18 H 0.1801 0.4622 1.0370 0.048 Uiso 1 1 calc R
C19 C 0.05282(18) 0.28108(19) 0.94909(15) 0.0436(4) Uani 1 1 d .
H19 H 0.0130 0.2830 1.0098 0.052 Uiso 1 1 calc R
C20 C 0.01094(17) 0.17279(17) 0.84441(14) 0.0378(3) Uani 1 1 d .
H20 H -0.0580 0.1004 0.8331 0.045 Uiso 1 1 calc R
C21 C 0.06915(15) 0.16912(14) 0.75531(13) 0.0287(3) Uani 1 1 d .
H21 H 0.0383 0.0949 0.6828 0.034 Uiso 1 1 calc R
C22 C 0.54101(13) 0.29255(12) 0.62050(11) 0.0228(3) Uani 1 1 d .
C23 C 0.52000(15) 0.41566(13) 0.61809(12) 0.0277(3) Uani 1 1 d .
H23 H 0.4250 0.4300 0.5895 0.033 Uiso 1 1 calc R
C24 C 0.63650(17) 0.51763(14) 0.65712(13) 0.0341(3) Uani 1 1 d .
H24 H 0.6206 0.6010 0.6551 0.041 Uiso 1 1 calc R
C25 C 0.77509(16) 0.49826(16) 0.69881(14) 0.0371(4) Uani 1 1 d .
H25 H 0.8545 0.5682 0.7259 0.044 Uiso 1 1 calc R
C26 C 0.79805(15) 0.37627(16) 0.70109(13) 0.0352(3) Uani 1 1 d .
H26 H 0.8933 0.3625 0.7297 0.042 Uiso 1 1 calc R
C27 C 0.68157(15) 0.27415(14) 0.66151(12) 0.0293(3) Uani 1 1 d .
H27 H 0.6980 0.1906 0.6624 0.035 Uiso 1 1 calc R
C28 C 0.34403(14) 0.12328(13) 0.34846(12) 0.0258(3) Uani 1 1 d .
C29 C 0.28442(18) 0.08495(16) 0.13774(13) 0.0381(4) Uani 1 1 d .
H29A H 0.1932 0.0563 0.0672 0.046 Uiso 1 1 calc R
H29B H 0.3280 0.0076 0.1390 0.046 Uiso 1 1 calc R
C30 C 0.38492(19) 0.18453(18) 0.12407(14) 0.0422(4) Uani 1 1 d .
H30A H 0.4023 0.1464 0.0483 0.063 Uiso 1 1 calc R
H30B H 0.4763 0.2112 0.1927 0.063 Uiso 1 1 calc R
H30C H 0.3417 0.2609 0.1223 0.063 Uiso 1 1 calc R

loop_
_atom_site_aniso_label
_atom_site_aniso_U_11
_atom_site_aniso_U_22
_atom_site_aniso_U_33
_atom_site_aniso_U_23
_atom_site_aniso_U_13
_atom_site_aniso_U_12
O1 0.0294(5) 0.0248(5) 0.0223(5) 0.0070(4) 0.0027(4) -0.0036(4)
O2 0.0446(6) 0.0500(7) 0.0294(5) 0.0157(5) 0.0195(5) 0.0228(5)
O3 0.0370(6) 0.0433(6) 0.0195(5) 0.0113(4) 0.0110(4) 0.0107(5)
N1 0.0263(5) 0.0220(5) 0.0191(5) 0.0067(4) 0.0066(4) 0.0002(4)
N2 0.0246(5) 0.0254(6) 0.0194(5) 0.0053(4) 0.0067(4) 0.0025(4)
C1 0.0211(6) 0.0207(6) 0.0188(6) 0.0055(5) 0.0055(5) -0.0003(5)
C2 0.0213(6) 0.0250(6) 0.0191(6) 0.0052(5) 0.0068(5) 0.0022(5)
C3 0.0230(6) 0.0212(6) 0.0204(6) 0.0066(5) 0.0086(5) 0.0014(5)
C4 0.0279(7) 0.0317(7) 0.0218(6) 0.0053(5) 0.0028(5) -0.0033(5)
C5 0.0239(6) 0.0249(6) 0.0259(6) 0.0119(5) 0.0088(5) 0.0040(5)
C6 0.0339(7) 0.0267(7) 0.0281(7) 0.0112(5) 0.0109(6) 0.0046(5)
C7 0.0402(8) 0.0255(7) 0.0370(8) 0.0109(6) 0.0088(6) 0.0035(6)
C8 0.0365(8) 0.0321(8) 0.0503(9) 0.0240(7) 0.0134(7) 0.0035(6)
C9 0.0459(9) 0.0466(9) 0.0418(9) 0.0274(7) 0.0227(7) 0.0071(7)
C10 0.0430(8) 0.0336(8) 0.0297(7) 0.0125(6) 0.0181(6) 0.0059(6)
C11 0.0220(6) 0.0202(6) 0.0209(6) 0.0054(5) 0.0075(5) 0.0009(5)
C12 0.0226(6) 0.0246(6) 0.0225(6) 0.0074(5) 0.0071(5) 0.0036(5)
C13 0.0254(6) 0.0237(6) 0.0198(6) 0.0079(5) 0.0053(5) 0.0010(5)
C14 0.0259(6) 0.0199(6) 0.0198(6) 0.0067(5) 0.0078(5) 0.0011(5)
C15 0.0223(6) 0.0208(6) 0.0201(6) 0.0065(5) 0.0076(5) 0.0026(5)
C16 0.0231(6) 0.0273(6) 0.0217(6) 0.0081(5) 0.0081(5) 0.0057(5)
C17 0.0305(7) 0.0300(7) 0.0245(6) 0.0056(5) 0.0091(5) 0.0038(5)
C18 0.0428(9) 0.0471(9) 0.0253(7) 0.0052(6) 0.0143(6) 0.0086(7)
C19 0.0423(9) 0.0648(11) 0.0319(8) 0.0182(8) 0.0228(7) 0.0116(8)
C20 0.0316(8) 0.0482(9) 0.0390(8) 0.0198(7) 0.0169(6) 0.0030(6)
C21 0.0264(7) 0.0311(7) 0.0283(7) 0.0100(6) 0.0107(5) 0.0033(5)
C22 0.0234(6) 0.0255(6) 0.0184(6) 0.0065(5) 0.0083(5) 0.0013(5)
C23 0.0283(7) 0.0267(7) 0.0269(6) 0.0091(5) 0.0093(5) 0.0022(5)
C24 0.0403(8) 0.0266(7) 0.0317(7) 0.0089(6) 0.0121(6) -0.0029(6)
C25 0.0331(8) 0.0387(8) 0.0304(7) 0.0061(6) 0.0103(6) -0.0116(6)
C26 0.0229(7) 0.0474(9) 0.0297(7) 0.0094(6) 0.0080(6) -0.0005(6)
C27 0.0267(7) 0.0332(7) 0.0278(7) 0.0100(6) 0.0104(5) 0.0052(6)
C28 0.0299(7) 0.0244(6) 0.0219(6) 0.0075(5) 0.0091(5) 0.0020(5)
C29 0.0477(9) 0.0459(9) 0.0192(6) 0.0081(6) 0.0129(6) 0.0102(7)
C30 0.0473(9) 0.0547(10) 0.0297(8) 0.0160(7) 0.0190(7) 0.0120(8)

loop_
_atom_type_symbol
_atom_type_description
_atom_type_scat_dispersion_real
_atom_type_scat_dispersion_imag
_atom_type_scat_source
C C 0.0033 0.0016 'International Tables Vol C Tables 4.2.6.8 and 6.1.1.4'
H H 0.0000 0.0000 'International Tables Vol C Tables 4.2.6.8 and 6.1.1.4'
N N 0.0061 0.0033 'International Tables Vol C Tables 4.2.6.8 and 6.1.1.4'
O O 0.0106 0.0060 'International Tables Vol C Tables 4.2.6.8 and 6.1.1.4'

loop_
_geom_angle_atom_site_label_1
_geom_angle_atom_site_label_2
_geom_angle_atom_site_label_3
_geom_angle
C28 O3 C29 116.18(12)
C3 N1 N2 113.05(11)
C3 N1 C5 126.84(11)
N2 N1 C5 120.10(11)
C2 N2 N1 107.42(11)
C2 C1 C3 99.66(10)
C2 C1 C11 109.48(10)
C3 C1 C11 112.06(10)
C2 C1 C15 117.32(11)
C3 C1 C15 107.00(10)
C11 C1 C15 110.84(10)
N2 C2 C4 119.38(12)
N2 C2 C1 113.57(11)
C4 C2 C1 126.87(12)
O1 C3 N1 125.96(12)
O1 C3 C1 127.95(11)
N1 C3 C1 106.09(11)
C2 C4 H4A 109.5
C2 C4 H4B 109.5
H4A C4 H4B 109.5
C2 C4 H4C 109.5
H4A C4 H4C 109.5
H4B C4 H4C 109.5
C6 C5 C10 120.50(13)
C6 C5 N1 119.66(12)
C10 C5 N1 119.84(12)
C5 C6 C7 119.36(13)
C5 C6 H6 120.3
C7 C6 H6 120.3
C8 C7 C6 120.64(14)
C8 C7 H7 119.7
C6 C7 H7 119.7
C9 C8 C7 119.69(14)
C9 C8 H8 120.2
C7 C8 H8 120.2
C8 C9 C10 120.37(14)
C8 C9 H9 119.8
C10 C9 H9 119.8
C5 C10 C9 119.43(14)
C5 C10 H10 120.3
C9 C10 H10 120.3
C16 C11 C12 111.50(11)
C16 C11 C1 112.70(10)
C12 C11 C1 111.32(10)
C16 C11 H11 107.0
C12 C11 H11 107.0
C1 C11 H11 107.0
C13 C12 C11 114.42(11)
C13 C12 H12A 108.7
C11 C12 H12A 108.7
C13 C12 H12B 108.7
C11 C12 H12B 108.7
H12A C12 H12B 107.6
C14 C13 C12 123.87(12)
C14 C13 H13 118.1
C12 C13 H13 118.1
C13 C14 C28 121.70(12)
C13 C14 C15 124.06(11)
C28 C14 C15 114.18(11)
C14 C15 C22 110.29(10)
C14 C15 C1 109.87(11)
C22 C15 C1 115.65(10)
C14 C15 H15 106.9
C22 C15 H15 106.9
C1 C15 H15 106.9
C17 C16 C21 118.21(12)
C17 C16 C11 120.11(12)
C21 C16 C11 121.69(11)
C18 C17 C16 121.24(14)
C18 C17 H17 119.4
C16 C17 H17 119.4
C19 C18 C17 119.79(14)
C19 C18 H18 120.1
C17 C18 H18 120.1
C20 C19 C18 120.00(14)
C20 C19 H19 120.0
C18 C19 H19 120.0
C19 C20 C21 120.31(15)
C19 C20 H20 119.8
C21 C20 H20 119.8
C20 C21 C16 120.43(13)
C20 C21 H21 119.8
C16 C21 H21 119.8
C27 C22 C23 118.28(12)
C27 C22 C15 119.84(12)
C23 C22 C15 121.81(12)
C24 C23 C22 120.74(14)
C24 C23 H23 119.6
C22 C23 H23 119.6
C25 C24 C23 120.28(14)
C25 C24 H24 119.9
C23 C24 H24 119.9
C24 C25 C26 119.77(13)
C24 C25 H25 120.1
C26 C25 H25 120.1
C25 C26 C27 119.93(14)
C25 C26 H26 120.0
C27 C26 H26 120.0
C26 C27 C22 120.97(14)
C26 C27 H27 119.5
C22 C27 H27 119.5
O2 C28 O3 123.45(12)
O2 C28 C14 123.19(12)
O3 C28 C14 113.35(12)
O3 C29 C30 111.38(13)
O3 C29 H29A 109.4
C30 C29 H29A 109.4
O3 C29 H29B 109.4
C30 C29 H29B 109.4
H29A C29 H29B 108.0
C29 C30 H30A 109.5
C29 C30 H30B 109.5
H30A C30 H30B 109.5
C29 C30 H30C 109.5
H30A C30 H30C 109.5
H30B C30 H30C 109.5

loop_
_geom_bond_atom_site_label_1
_geom_bond_atom_site_label_2
_geom_bond_distance
O1 C3 1.2168(16)
O2 C28 1.2059(17)
O3 C28 1.3467(17)
O3 C29 1.4575(18)
N1 C3 1.3682(17)
N1 N2 1.4049(15)
N1 C5 1.4165(18)
N2 C2 1.2890(18)
C1 C2 1.5152(19)
C1 C3 1.5301(18)
C1 C11 1.5621(18)
C1 C15 1.5644(18)
C2 C4 1.4917(18)
C4 H4A 0.9800
C4 H4B 0.9800
C4 H4C 0.9800
C5 C6 1.383(2)
C5 C10 1.389(2)
C6 C7 1.389(2)
C6 H6 0.9500
C7 C8 1.384(2)
C7 H7 0.9500
C8 C9 1.379(3)
C8 H8 0.9500
C9 C10 1.392(2)
C9 H9 0.9500
C10 H10 0.9500
C11 C16 1.5255(18)
C11 C12 1.5343(19)
C11 H11 1.0000
C12 C13 1.4911(19)
C12 H12A 0.9900
C12 H12B 0.9900
C13 C14 1.3310(19)
C13 H13 0.9500
C14 C28 1.4855(19)
C14 C15 1.5190(18)
C15 C22 1.5231(18)
C15 H15 1.0000
C16 C17 1.392(2)
C16 C21 1.3985(19)
C17 C18 1.388(2)
C17 H17 0.9500
C18 C19 1.382(2)
C18 H18 0.9500
C19 C20 1.379(2)
C19 H19 0.9500
C20 C21 1.392(2)
C20 H20 0.9500
C21 H21 0.9500
C22 C27 1.3933(19)
C22 C23 1.395(2)
C23 C24 1.390(2)
C23 H23 0.9500
C24 C25 1.380(2)
C24 H24 0.9500
C25 C26 1.387(3)
C25 H25 0.9500
C26 C27 1.390(2)
C26 H26 0.9500
C27 H27 0.9500
C29 C30 1.504(2)
C29 H29A 0.9900
C29 H29B 0.9900
C30 H30A 0.9800
C30 H30B 0.9800
C30 H30C 0.9800

loop_
_geom_torsion_atom_site_label_1
_geom_torsion_atom_site_label_2
_geom_torsion_atom_site_label_3
_geom_torsion_atom_site_label_4
_geom_torsion
C3 N1 N2 C2 -1.46(15)
C5 N1 N2 C2 177.52(11)
N1 N2 C2 C4 179.50(11)
N1 N2 C2 C1 4.12(14)
C3 C1 C2 N2 -4.87(13)
C11 C1 C2 N2 112.80(12)
C15 C1 C2 N2 -119.80(12)
C3 C1 C2 C4 -179.84(12)
C11 C1 C2 C4 -62.17(16)
C15 C1 C2 C4 65.23(17)
N2 N1 C3 O1 177.83(12)
C5 N1 C3 O1 -1.1(2)
N2 N1 C3 C1 -1.68(14)
C5 N1 C3 C1 179.43(11)
C2 C1 C3 O1 -175.90(13)
C11 C1 C3 O1 68.39(16)
C15 C1 C3 O1 -53.30(17)
C2 C1 C3 N1 3.60(12)
C11 C1 C3 N1 -112.12(11)
C15 C1 C3 N1 126.20(11)
C3 N1 C5 C6 40.52(19)
N2 N1 C5 C6 -138.30(13)
C3 N1 C5 C10 -139.22(15)
N2 N1 C5 C10 41.96(18)
C10 C5 C6 C7 1.1(2)
N1 C5 C6 C7 -178.64(13)
C5 C6 C7 C8 -0.6(2)
C6 C7 C8 C9 -0.7(2)
C7 C8 C9 C10 1.5(2)
C6 C5 C10 C9 -0.3(2)
N1 C5 C10 C9 179.44(14)
C8 C9 C10 C5 -1.0(2)
C2 C1 C11 C16 -45.59(14)
C3 C1 C11 C16 64.00(13)
C15 C1 C11 C16 -176.55(10)
C2 C1 C11 C12 -171.73(10)
C3 C1 C11 C12 -62.14(13)
C15 C1 C11 C12 57.32(13)
C16 C11 C12 C13 -164.43(11)
C1 C11 C12 C13 -37.64(14)
C11 C12 C13 C14 11.57(18)
C12 C13 C14 C28 172.77(12)
C12 C13 C14 C15 -4.5(2)
C13 C14 C15 C22 -105.13(14)
C28 C14 C15 C22 77.39(13)
C13 C14 C15 C1 23.50(16)
C28 C14 C15 C1 -153.98(10)
C2 C1 C15 C14 -175.43(10)
C3 C1 C15 C14 73.76(12)
C11 C1 C15 C14 -48.69(13)
C2 C1 C15 C22 -49.79(15)
C3 C1 C15 C22 -160.60(10)
C11 C1 C15 C22 76.94(13)
C12 C11 C16 C17 -122.50(13)
C1 C11 C16 C17 111.46(14)
C12 C11 C16 C21 57.25(16)
C1 C11 C16 C21 -68.79(16)
C21 C16 C17 C18 0.4(2)
C11 C16 C17 C18 -179.87(13)
C16 C17 C18 C19 1.1(2)
C17 C18 C19 C20 -1.4(3)
C18 C19 C20 C21 0.2(3)
C19 C20 C21 C16 1.2(2)
C17 C16 C21 C20 -1.5(2)
C11 C16 C21 C20 178.73(13)
C14 C15 C22 C27 -135.11(12)
C1 C15 C22 C27 99.48(14)
C14 C15 C22 C23 41.97(16)
C1 C15 C22 C23 -83.44(15)
C27 C22 C23 C24 -0.81(19)
C15 C22 C23 C24 -177.94(12)
C22 C23 C24 C25 0.1(2)
C23 C24 C25 C26 0.4(2)
C24 C25 C26 C27 0.0(2)
C25 C26 C27 C22 -0.7(2)
C23 C22 C27 C26 1.1(2)
C15 C22 C27 C26 178.31(12)
C29 O3 C28 O2 0.9(2)
C29 O3 C28 C14 -178.08(11)
C13 C14 C28 O2 -168.05(13)
C15 C14 C28 O2 9.50(19)
C13 C14 C28 O3 10.91(18)
C15 C14 C28 O3 -171.55(10)
C28 O3 C29 C30 -89.77(16)
